data_7002350
loop_
_publ_author_name
'Linti, Gerald'
'B\"uhler, Martina'
'Monakhov, Kirill Yu.'
'Zessin, Thomas'

_publ_section_title
;
 Synthesis and structure of Tri- and octaindium compounds
;
_journal_issue 38
_journal_name_full 'Dalton Transactions'
_journal_page_first 8071
_journal_page_last 8078
_journal_paper_doi 10.1039/b908450a
_journal_year 2009
_chemical_formula_sum 'C54 H72 In2 Li2 O6 Si3'
_chemical_formula_weight 1144.91
_chemical_name_systematic
;
?
;
_space_group_IT_number 2
_symmetry_cell_setting triclinic
_symmetry_space_group_name_Hall '-P 1'
_symmetry_space_group_name_H-M 'P -1'
_atom_sites_solution_hydrogens geom
_atom_sites_solution_primary direct
_atom_sites_solution_secondary difmap
_audit_creation_method SHELXL-97
_cell_angle_alpha 81.40(3)
_cell_angle_beta 81.72(3)
_cell_angle_gamma 89.42(3)
_cell_formula_units_Z 2
_cell_length_a 14.160(3)
_cell_length_b 14.200(3)
_cell_length_c 14.688(3)
_cell_measurement_reflns_used 8000
_cell_measurement_temperature 200(2)
_cell_measurement_theta_max 23.8
_cell_measurement_theta_min 1.9
_cell_volume 2889.5(11)
_computing_cell_refinement STOE
_computing_data_collection STOE
_computing_data_reduction 'STOE XRED'
_computing_molecular_graphics Diamond
_computing_publication_material 'SHELXTL 5.01'
_computing_structure_refinement 'SHELXL-97 (Sheldrick, 1997)'
_computing_structure_solution 'SHELXS-97 (Sheldrick, 1990)'
_diffrn_ambient_temperature 200(2)
_diffrn_measured_fraction_theta_full 0.937
_diffrn_measured_fraction_theta_max 0.937
_diffrn_measurement_device_type 'STOE IPDS I'
_diffrn_measurement_method 'image plate, 2 circle goniometer'
_diffrn_radiation_monochromator graphite
_diffrn_radiation_source 'fine-focus sealed tube'
_diffrn_radiation_type MoK\a
_diffrn_radiation_wavelength 0.71073
_diffrn_reflns_av_R_equivalents 0.0716
_diffrn_reflns_av_sigmaI/netI 0.0984
_diffrn_reflns_limit_h_max 15
_diffrn_reflns_limit_h_min -16
_diffrn_reflns_limit_k_max 16
_diffrn_reflns_limit_k_min -16
_diffrn_reflns_limit_l_max 16
_diffrn_reflns_limit_l_min -16
_diffrn_reflns_number 18260
_diffrn_reflns_theta_full 23.90
_diffrn_reflns_theta_max 23.90
_diffrn_reflns_theta_min 1.87
_exptl_absorpt_coefficient_mu 0.904
_exptl_absorpt_correction_T_max 0.78202
_exptl_absorpt_correction_T_min 0.68762
_exptl_absorpt_correction_type numerical
_exptl_absorpt_process_details '13 faces'
_exptl_crystal_colour colourless
_exptl_crystal_density_diffrn 1.316
_exptl_crystal_density_method 'not measured'
_exptl_crystal_description prism
_exptl_crystal_F_000 1180
_exptl_crystal_size_max .47
_exptl_crystal_size_mid .45
_exptl_crystal_size_min .43
_refine_diff_density_max 0.940
_refine_diff_density_min -0.655
_refine_diff_density_rms 0.113
_refine_ls_extinction_method none
_refine_ls_goodness_of_fit_ref 0.911
_refine_ls_hydrogen_treatment mixed
_refine_ls_matrix_type full
_refine_ls_number_parameters 619
_refine_ls_number_reflns 8387
_refine_ls_number_restraints 0
_refine_ls_restrained_S_all 0.911
_refine_ls_R_factor_all 0.0694
_refine_ls_R_factor_gt 0.0492
_refine_ls_shift/su_max 0.001
_refine_ls_shift/su_mean 0.000
_refine_ls_structure_factor_coef Fsqd
_refine_ls_weighting_details 'calc w=1/[\s^2^(Fo^2^)+(0.0693P)^2^+0.0000P] where P=(Fo^2^+2Fc^2^)/3'
_refine_ls_weighting_scheme calc
_refine_ls_wR_factor_gt 0.1162
_refine_ls_wR_factor_ref 0.1209
_reflns_number_gt 5765
_reflns_number_total 8387
_reflns_threshold_expression >2sigma(I)
_cod_data_source_file b908450a.txt
_cod_data_source_block tze5abso_comp9_CCDC_728997
_cod_original_cell_volume 2889.5(10)
_cod_original_sg_symbol_H-M P-1
_cod_database_code 7002350

loop_
_symmetry_equiv_pos_as_xyz
'x, y, z'
'-x, -y, -z'

loop_
_atom_site_label
_atom_site_type_symbol
_atom_site_fract_x
_atom_site_fract_y
_atom_site_fract_z
_atom_site_U_iso_or_equiv
_atom_site_adp_type
_atom_site_occupancy
_atom_site_symmetry_multiplicity
_atom_site_calc_flag
_atom_site_refinement_flags
_atom_site_disorder_assembly
_atom_site_disorder_group
In1 In -0.26062(3) 0.70218(3) -0.29701(3) 0.02484(13) Uani 1 1 d . . .
In2 In -0.12821(3) 0.59796(3) -0.40058(3) 0.03237(15) Uani 1 1 d . . .
Si1 Si -0.34715(12) 0.80696(11) -0.41985(11) 0.0294(4) Uani 1 1 d . . .
Si2 Si -0.16434(12) 0.80697(11) -0.21142(11) 0.0301(4) Uani 1 1 d . . .
Si3 Si -0.37563(12) 0.58831(11) -0.17669(10) 0.0295(4) Uani 1 1 d . . .
O1 O -0.0839(5) 0.3221(4) -0.2658(4) 0.0846(19) Uani 1 1 d . . .
O2 O 0.0015(4) 0.5341(4) -0.3600(4) 0.0445(14) Uani 1 1 d . . .
O3 O -0.1578(4) 0.4686(3) -0.4485(3) 0.0441(12) Uani 1 1 d . . .
O4 O -0.0411(4) 0.6505(4) -0.5291(4) 0.0429(14) Uani 1 1 d . . .
O5 O 0.1460(8) 0.3698(7) -0.2945(6) 0.150(4) Uani 1 1 d . . .
O6 O -0.1631(5) 0.3009(6) -0.5651(7) 0.147(4) Uani 1 1 d . . .
C1 C -0.4466(5) 0.7449(5) -0.4629(5) 0.0465(17) Uani 1 1 d . . .
H1A H -0.4765 0.7904 -0.5067 0.070 Uiso 1 1 calc R . .
H1B H -0.4944 0.7200 -0.4099 0.070 Uiso 1 1 calc R . .
H1C H -0.4200 0.6922 -0.4942 0.070 Uiso 1 1 calc R . .
C2 C -0.2591(5) 0.8575(4) -0.5276(4) 0.0349(15) Uani 1 1 d . . .
C3 C -0.2875(6) 0.8833(5) -0.6139(4) 0.056(2) Uani 1 1 d . . .
H3A H -0.3528 0.8768 -0.6207 0.067 Uiso 1 1 calc R . .
C4 C -0.2216(7) 0.9188(7) -0.6911(5) 0.077(3) Uani 1 1 d . . .
H4B H -0.2427 0.9357 -0.7499 0.093 Uiso 1 1 calc R . .
C5 C -0.1260(7) 0.9298(6) -0.6837(5) 0.071(2) Uani 1 1 d . . .
H5A H -0.0815 0.9531 -0.7370 0.085 Uiso 1 1 calc R . .
C6 C -0.0968(5) 0.9068(5) -0.5990(5) 0.0495(18) Uani 1 1 d . . .
H6A H -0.0318 0.9159 -0.5927 0.059 Uiso 1 1 calc R . .
C7 C -0.1615(5) 0.8701(4) -0.5214(4) 0.0405(16) Uani 1 1 d . . .
H7A H -0.1396 0.8531 -0.4630 0.049 Uiso 1 1 calc R . .
C8 C -0.4049(5) 0.9121(4) -0.3678(4) 0.0329(15) Uani 1 1 d . . .
C9 C -0.3640(5) 1.0048(4) -0.3869(4) 0.0434(17) Uani 1 1 d . . .
H9A H -0.3070 1.0165 -0.4299 0.052 Uiso 1 1 calc R . .
C10 C -0.4052(6) 1.0783(5) -0.3445(5) 0.055(2) Uani 1 1 d . . .
H10A H -0.3772 1.1401 -0.3604 0.066 Uiso 1 1 calc R . .
C11 C -0.4873(6) 1.0638(5) -0.2783(5) 0.054(2) Uani 1 1 d . . .
H11A H -0.5142 1.1144 -0.2478 0.065 Uiso 1 1 calc R . .
C12 C -0.5285(6) 0.9729(5) -0.2585(5) 0.055(2) Uani 1 1 d . . .
H12A H -0.5851 0.9611 -0.2149 0.066 Uiso 1 1 calc R . .
C13 C -0.4873(5) 0.9005(5) -0.3022(4) 0.0416(16) Uani 1 1 d . . .
H13A H -0.5164 0.8391 -0.2869 0.050 Uiso 1 1 calc R . .
C14 C -0.1066(5) 0.9180(5) -0.2854(5) 0.0516(19) Uani 1 1 d . . .
H14A H -0.0753 0.9546 -0.2464 0.077 Uiso 1 1 calc R . .
H14B H -0.1556 0.9571 -0.3131 0.077 Uiso 1 1 calc R . .
H14C H -0.0591 0.8998 -0.3349 0.077 Uiso 1 1 calc R . .
C15 C -0.2444(4) 0.8549(4) -0.1125(4) 0.0332(15) Uani 1 1 d . . .
C16 C -0.3044(5) 0.9327(5) -0.1334(4) 0.0420(17) Uani 1 1 d . . .
H16A H -0.3043 0.9606 -0.1964 0.050 Uiso 1 1 calc R . .
C17 C -0.3630(5) 0.9688(6) -0.0638(5) 0.058(2) Uani 1 1 d . . .
H17A H -0.4041 1.0201 -0.0797 0.070 Uiso 1 1 calc R . .
C18 C -0.3631(5) 0.9316(6) 0.0290(5) 0.060(2) Uani 1 1 d . . .
H18A H -0.4029 0.9580 0.0764 0.072 Uiso 1 1 calc R . .
C19 C -0.3048(5) 0.8558(6) 0.0520(5) 0.054(2) Uani 1 1 d . . .
H19A H -0.3046 0.8297 0.1154 0.065 Uiso 1 1 calc R . .
C20 C -0.2463(5) 0.8174(5) -0.0178(4) 0.0426(16) Uani 1 1 d . . .
H20A H -0.2069 0.7650 -0.0011 0.051 Uiso 1 1 calc R . .
C21 C -0.0667(4) 0.7355(4) -0.1555(4) 0.0347(15) Uani 1 1 d . . .
C22 C -0.0637(5) 0.6371(5) -0.1434(4) 0.0507(19) Uani 1 1 d . . .
H22A H -0.1130 0.6033 -0.1627 0.061 Uiso 1 1 calc R . .
C23 C 0.0088(6) 0.5849(6) -0.1039(5) 0.064(2) Uani 1 1 d . . .
H23A H 0.0083 0.5173 -0.0977 0.077 Uiso 1 1 calc R . .
C24 C 0.0798(6) 0.6310(7) -0.0743(6) 0.066(2) Uani 1 1 d . . .
H24A H 0.1283 0.5957 -0.0465 0.079 Uiso 1 1 calc R . .
C25 C 0.0812(6) 0.7302(8) -0.0850(6) 0.082(3) Uani 1 1 d . . .
H25A H 0.1309 0.7630 -0.0652 0.098 Uiso 1 1 calc R . .
C26 C 0.0081(5) 0.7815(6) -0.1256(6) 0.062(2) Uani 1 1 d . . .
H26A H 0.0094 0.8491 -0.1329 0.074 Uiso 1 1 calc R . .
C27 C -0.3259(5) 0.5372(5) -0.0666(4) 0.0476(18) Uani 1 1 d . . .
H27A H -0.3738 0.4951 -0.0258 0.071 Uiso 1 1 calc R . .
H27B H -0.3100 0.5892 -0.0343 0.071 Uiso 1 1 calc R . .
H27C H -0.2683 0.5009 -0.0828 0.071 Uiso 1 1 calc R . .
C28 C -0.4881(5) 0.6576(4) -0.1380(4) 0.0338(15) Uani 1 1 d . . .
C29 C -0.4826(5) 0.7252(5) -0.0788(4) 0.0419(16) Uani 1 1 d . . .
H29A H -0.4246 0.7338 -0.0555 0.050 Uiso 1 1 calc R . .
C30 C -0.5627(5) 0.7809(5) -0.0533(5) 0.0514(19) Uani 1 1 d . . .
H30A H -0.5577 0.8274 -0.0140 0.062 Uiso 1 1 calc R . .
C31 C -0.6477(5) 0.7685(5) -0.0849(5) 0.0545(19) Uani 1 1 d . . .
H31A H -0.7017 0.8054 -0.0669 0.065 Uiso 1 1 calc R . .
C32 C -0.6537(5) 0.7013(6) -0.1434(5) 0.058(2) Uani 1 1 d . . .
H32A H -0.7117 0.6929 -0.1667 0.070 Uiso 1 1 calc R . .
C33 C -0.5753(5) 0.6465(5) -0.1680(4) 0.0440(17) Uani 1 1 d . . .
H33A H -0.5815 0.5996 -0.2068 0.053 Uiso 1 1 calc R . .
C34 C -0.4197(5) 0.4847(4) -0.2297(4) 0.0330(14) Uani 1 1 d . . .
C35 C -0.4588(5) 0.4026(5) -0.1731(5) 0.0508(19) Uani 1 1 d . . .
H35A H -0.4603 0.3968 -0.1076 0.061 Uiso 1 1 calc R . .
C36 C -0.4954(6) 0.3293(5) -0.2109(6) 0.062(2) Uani 1 1 d . . .
H36A H -0.5261 0.2763 -0.1708 0.075 Uiso 1 1 calc R . .
C37 C -0.4879(6) 0.3326(5) -0.3060(6) 0.058(2) Uani 1 1 d . . .
H37A H -0.5091 0.2803 -0.3314 0.070 Uiso 1 1 calc R . .
C38 C -0.4492(6) 0.4124(5) -0.3636(5) 0.0516(19) Uani 1 1 d . . .
H38A H -0.4466 0.4170 -0.4291 0.062 Uiso 1 1 calc R . .
C39 C -0.4135(5) 0.4874(5) -0.3247(4) 0.0447(17) Uani 1 1 d . . .
H39A H -0.3844 0.5411 -0.3649 0.054 Uiso 1 1 calc R . .
C40 C -0.1515(9) 0.3571(8) -0.1992(7) 0.115(4) Uani 1 1 d . . .
H40A H -0.1856 0.4117 -0.2291 0.138 Uiso 1 1 calc R . .
H40B H -0.1192 0.3786 -0.1504 0.138 Uiso 1 1 calc R . .
C41 C -0.2194(10) 0.2787(11) -0.1580(11) 0.155(6) Uani 1 1 d . . .
H41A H -0.2007 0.2447 -0.0995 0.186 Uiso 1 1 calc R . .
H41B H -0.2849 0.3031 -0.1449 0.186 Uiso 1 1 calc R . .
C42 C -0.2135(12) 0.2202(13) -0.2249(11) 0.178(8) Uani 1 1 d . . .
H42A H -0.2619 0.2382 -0.2665 0.214 Uiso 1 1 calc R . .
H42B H -0.2255 0.1532 -0.1954 0.214 Uiso 1 1 calc R . .
C43 C -0.1191(12) 0.2304(9) -0.2773(9) 0.147(6) Uani 1 1 d . . .
H43A H -0.0772 0.1791 -0.2532 0.176 Uiso 1 1 calc R . .
H43B H -0.1214 0.2274 -0.3438 0.176 Uiso 1 1 calc R . .
C44 C 0.1543(13) 0.3404(10) -0.2005(10) 0.180(8) Uani 1 1 d . . .
H44A H 0.1753 0.2734 -0.1903 0.216 Uiso 1 1 calc R . .
H44B H 0.0925 0.3461 -0.1606 0.216 Uiso 1 1 calc R . .
C45 C 0.2251(11) 0.4039(10) -0.1804(9) 0.128(5) Uani 1 1 d . . .
H45A H 0.2802 0.3673 -0.1601 0.154 Uiso 1 1 calc R . .
H45B H 0.1975 0.4398 -0.1303 0.154 Uiso 1 1 calc R . .
C46 C 0.2555(12) 0.4696(9) -0.2670(11) 0.152(6) Uani 1 1 d . . .
H46A H 0.2247 0.5321 -0.2637 0.183 Uiso 1 1 calc R . .
H46B H 0.3256 0.4794 -0.2758 0.183 Uiso 1 1 calc R . .
C47 C 0.2290(7) 0.4297(15) -0.3425(7) 0.178(9) Uani 1 1 d . . .
H47A H 0.2808 0.3909 -0.3703 0.213 Uiso 1 1 calc R . .
H47B H 0.2104 0.4794 -0.3913 0.213 Uiso 1 1 calc R . .
C48 C -0.1161(9) 0.2346(10) -0.6115(12) 0.164(7) Uani 1 1 d . . .
H48A H -0.0739 0.1970 -0.5721 0.196 Uiso 1 1 calc R . .
H48B H -0.0765 0.2658 -0.6690 0.196 Uiso 1 1 calc R . .
C49 C -0.1851(10) 0.1757(11) -0.6334(14) 0.179(8) Uani 1 1 d . . .
H49A H -0.1762 0.1093 -0.6043 0.215 Uiso 1 1 calc R . .
H49B H -0.1777 0.1771 -0.7017 0.215 Uiso 1 1 calc R . .
C50 C -0.2778(7) 0.2065(8) -0.6010(7) 0.090(3) Uani 1 1 d . . .
H50A H -0.3159 0.1538 -0.5611 0.108 Uiso 1 1 calc R . .
H50B H -0.3120 0.2314 -0.6536 0.108 Uiso 1 1 calc R . .
C51 C -0.2600(7) 0.2819(8) -0.5477(9) 0.117(4) Uani 1 1 d . . .
H51A H -0.2960 0.3397 -0.5672 0.141 Uiso 1 1 calc R . .
H51B H -0.2802 0.2607 -0.4804 0.141 Uiso 1 1 calc R . .
Li1 Li 0.0109(19) 0.4034(12) -0.3608(13) 0.139(10) Uani 1 1 d . . .
Li2 Li -0.0782(15) 0.3929(13) -0.5196(13) 0.106(6) Uani 1 1 d . . .
C62 C -0.0780(13) 1.0226(12) -0.0217(14) 0.143(6) Uani 1 1 d . . .
H62A H -0.1341 1.0012 -0.0467 0.171 Uiso 1 1 calc R . .
H62B H -0.0950 1.0839 0.0004 0.171 Uiso 1 1 calc R . .
C61 C -0.0656(14) 0.9586(18) 0.0538(12) 0.220(13) Uani 1 1 d . . .
H61A H -0.1196 0.9655 0.1030 0.264 Uiso 1 1 calc R . .
H61B H -0.0714 0.8943 0.0367 0.264 Uiso 1 1 calc R . .
C63 C -0.0104(18) 1.0395(14) -0.0897(13) 0.183(8) Uani 1 1 d . . .
H63A H -0.0076 0.9889 -0.1296 0.219 Uiso 1 1 calc R . .
H63B H -0.0200 1.1014 -0.1281 0.219 Uiso 1 1 calc R . .
H2 H 0.006(5) 0.550(5) -0.325(5) 0.03(3) Uiso 1 1 d . . .
H3 H -0.208(5) 0.447(5) -0.431(5) 0.06(3) Uiso 1 1 d . . .
H4 H -0.051(6) 0.689(5) -0.545(5) 0.03(3) Uiso 1 1 d . . .

loop_
_atom_site_aniso_label
_atom_site_aniso_U_11
_atom_site_aniso_U_22
_atom_site_aniso_U_33
_atom_site_aniso_U_23
_atom_site_aniso_U_13
_atom_site_aniso_U_12
In1 0.0278(3) 0.0227(2) 0.0247(2) -0.00812(16) -0.00132(18) 0.00109(19)
In2 0.0346(3) 0.0324(3) 0.0311(2) -0.0125(2) -0.0007(2) 0.0084(2)
Si1 0.0324(10) 0.0293(9) 0.0270(8) -0.0061(7) -0.0047(7) 0.0041(8)
Si2 0.0298(10) 0.0306(9) 0.0320(9) -0.0128(7) -0.0028(7) -0.0023(8)
Si3 0.0349(10) 0.0264(9) 0.0267(8) -0.0054(7) -0.0005(7) -0.0041(8)
O1 0.102(5) 0.055(4) 0.078(4) 0.002(3) 0.038(4) 0.007(4)
O2 0.052(3) 0.056(3) 0.032(3) -0.020(3) -0.015(2) 0.024(3)
O3 0.042(3) 0.041(3) 0.051(3) -0.023(2) 0.004(3) -0.004(3)
O4 0.047(3) 0.034(3) 0.045(3) -0.007(3) 0.003(2) 0.007(3)
O5 0.217(11) 0.149(7) 0.100(6) -0.018(5) -0.082(7) 0.023(8)
O6 0.073(5) 0.146(7) 0.239(9) -0.166(7) 0.064(6) -0.051(5)
C1 0.049(5) 0.051(4) 0.043(4) -0.015(3) -0.012(3) 0.002(4)
C2 0.039(4) 0.032(3) 0.033(3) -0.005(3) -0.002(3) 0.001(3)
C3 0.057(5) 0.072(5) 0.036(4) 0.005(4) -0.011(4) -0.015(4)
C4 0.091(8) 0.101(7) 0.036(4) 0.006(4) -0.011(5) -0.013(6)
C5 0.092(8) 0.065(5) 0.045(5) 0.000(4) 0.017(5) -0.018(5)
C6 0.050(5) 0.050(4) 0.046(4) -0.005(3) -0.001(4) 0.004(4)
C7 0.045(5) 0.038(4) 0.037(4) -0.004(3) -0.004(3) 0.004(3)
C8 0.042(4) 0.031(3) 0.026(3) -0.004(3) -0.007(3) 0.006(3)
C9 0.046(4) 0.037(4) 0.041(4) 0.003(3) 0.005(3) 0.000(3)
C10 0.073(6) 0.030(4) 0.059(4) -0.005(3) 0.001(4) 0.004(4)
C11 0.082(6) 0.036(4) 0.045(4) -0.011(3) -0.009(4) 0.027(4)
C12 0.067(6) 0.053(5) 0.040(4) -0.012(3) 0.009(4) 0.009(4)
C13 0.045(4) 0.036(4) 0.042(4) -0.007(3) -0.001(3) 0.010(3)
C14 0.057(5) 0.044(4) 0.054(4) -0.014(3) 0.000(4) -0.010(4)
C15 0.033(4) 0.036(3) 0.032(3) -0.019(3) 0.001(3) -0.004(3)
C16 0.050(4) 0.045(4) 0.036(3) -0.025(3) -0.004(3) 0.009(4)
C17 0.051(5) 0.058(5) 0.070(5) -0.029(4) -0.008(4) 0.009(4)
C18 0.057(5) 0.093(6) 0.041(4) -0.051(4) 0.002(4) 0.004(5)
C19 0.054(5) 0.072(5) 0.040(4) -0.024(4) -0.002(4) 0.002(4)
C20 0.040(4) 0.046(4) 0.041(4) -0.003(3) -0.006(3) -0.003(3)
C21 0.027(4) 0.043(4) 0.037(3) -0.024(3) 0.000(3) 0.009(3)
C22 0.049(5) 0.062(5) 0.042(4) -0.011(3) -0.007(3) 0.001(4)
C23 0.071(6) 0.058(5) 0.066(5) -0.006(4) -0.026(5) 0.020(5)
C24 0.044(5) 0.090(7) 0.068(5) -0.020(5) -0.021(4) 0.025(5)
C25 0.044(5) 0.124(9) 0.092(7) -0.037(6) -0.036(5) 0.002(6)
C26 0.047(5) 0.065(5) 0.083(6) -0.031(4) -0.020(4) 0.004(4)
C27 0.055(5) 0.048(4) 0.039(4) -0.003(3) -0.009(3) -0.002(4)
C28 0.044(4) 0.030(3) 0.027(3) -0.006(3) 0.000(3) -0.011(3)
C29 0.045(4) 0.043(4) 0.039(4) -0.012(3) 0.001(3) -0.007(4)
C30 0.057(5) 0.047(4) 0.050(4) -0.023(3) 0.011(4) -0.001(4)
C31 0.042(5) 0.056(5) 0.061(5) -0.007(4) 0.004(4) 0.007(4)
C32 0.038(5) 0.080(6) 0.059(5) -0.019(4) -0.009(4) 0.011(4)
C33 0.039(4) 0.047(4) 0.045(4) -0.010(3) 0.002(3) -0.006(4)
C34 0.038(4) 0.027(3) 0.034(3) -0.010(3) -0.002(3) 0.000(3)
C35 0.067(5) 0.035(4) 0.048(4) -0.006(3) 0.001(4) -0.016(4)
C36 0.075(6) 0.033(4) 0.077(6) 0.001(4) -0.017(5) -0.013(4)
C37 0.078(6) 0.033(4) 0.074(5) -0.026(4) -0.023(5) -0.004(4)
C38 0.069(5) 0.044(4) 0.048(4) -0.018(3) -0.017(4) -0.003(4)
C39 0.061(5) 0.032(3) 0.044(4) -0.013(3) -0.009(3) 0.002(3)
C40 0.162(12) 0.089(7) 0.077(7) -0.029(6) 0.054(7) 0.000(8)
C41 0.118(12) 0.149(13) 0.165(14) -0.002(11) 0.062(10) 0.012(11)
C42 0.177(17) 0.208(17) 0.146(13) -0.089(13) 0.058(12) -0.107(14)
C43 0.200(16) 0.081(8) 0.131(10) -0.022(7) 0.075(10) -0.005(10)
C44 0.28(2) 0.137(11) 0.150(13) 0.026(10) -0.162(15) -0.023(13)
C45 0.160(13) 0.134(11) 0.103(9) -0.038(9) -0.045(9) 0.034(10)
C46 0.178(15) 0.111(10) 0.170(13) 0.021(10) -0.072(12) -0.071(10)
C47 0.049(6) 0.44(3) 0.043(5) -0.023(10) -0.002(5) -0.102(11)
C48 0.087(9) 0.164(13) 0.269(18) -0.165(14) 0.011(11) -0.009(9)
C49 0.098(11) 0.145(13) 0.32(2) -0.142(15) 0.009(13) -0.016(10)
C50 0.077(7) 0.112(8) 0.085(7) -0.023(6) -0.013(6) -0.014(7)
C51 0.071(8) 0.115(9) 0.171(11) -0.081(9) 0.031(8) -0.019(7)
Li1 0.22(3) 0.060(10) 0.098(13) -0.011(9) 0.095(15) 0.024(13)
Li2 0.131(17) 0.086(12) 0.105(13) -0.008(10) -0.042(12) 0.022(12)
C62 0.193(19) 0.142(12) 0.117(11) -0.078(10) -0.043(13) -0.010(12)
C61 0.191(18) 0.42(3) 0.073(10) -0.081(16) -0.024(11) -0.15(2)
C63 0.22(2) 0.183(17) 0.132(15) -0.022(13) 0.018(18) -0.077(16)

loop_
_atom_type_symbol
_atom_type_description
_atom_type_scat_dispersion_real
_atom_type_scat_dispersion_imag
_atom_type_scat_source
C C 0.0033 0.0016 'International Tables Vol C Tables 4.2.6.8 and 6.1.1.4'
H H 0.0000 0.0000 'International Tables Vol C Tables 4.2.6.8 and 6.1.1.4'
Si Si 0.0817 0.0704 'International Tables Vol C Tables 4.2.6.8 and 6.1.1.4'
In In -0.7276 1.3100 'International Tables Vol C Tables 4.2.6.8 and 6.1.1.4'
O O 0.0106 0.0060 'International Tables Vol C Tables 4.2.6.8 and 6.1.1.4'
Li Li -0.0003 0.0001 'International Tables Vol C Tables 4.2.6.8 and 6.1.1.4'

loop_
_geom_angle_atom_site_label_1
_geom_angle_atom_site_label_2
_geom_angle_atom_site_label_3
_geom_angle
_geom_angle_site_symmetry_1
_geom_angle_site_symmetry_3
_geom_angle_publ_flag
Si2 In1 Si3 110.00(6) . . ?
Si2 In1 Si1 110.99(6) . . ?
Si3 In1 Si1 113.19(6) . . ?
Si2 In1 In2 107.03(4) . . ?
Si3 In1 In2 110.49(4) . . ?
Si1 In1 In2 104.87(4) . . ?
O3 In2 O4 92.0(2) . . ?
O3 In2 O2 88.1(2) . . ?
O4 In2 O2 85.1(2) . . ?
O3 In2 In1 125.45(15) . . ?
O4 In2 In1 126.37(16) . . ?
O2 In2 In1 127.38(14) . . ?
O3 In2 Li2 95.5(4) . 2_564 ?
O4 In2 Li2 41.6(4) . 2_564 ?
O2 In2 Li2 44.0(4) . 2_564 ?
In1 In2 Li2 139.1(4) . 2_564 ?
O3 In2 Li1 59.2(5) . . ?
O4 In2 Li1 92.7(3) . . ?
O2 In2 Li1 29.6(5) . . ?
In1 In2 Li1 137.7(3) . . ?
Li2 In2 Li1 60.2(5) 2_564 . ?
C1 Si1 C8 105.8(3) . . ?
C1 Si1 C2 106.9(3) . . ?
C8 Si1 C2 107.4(3) . . ?
C1 Si1 In1 115.4(2) . . ?
C8 Si1 In1 109.59(17) . . ?
C2 Si1 In1 111.32(19) . . ?
C14 Si2 C21 107.8(3) . . ?
C14 Si2 C15 103.8(3) . . ?
C21 Si2 C15 106.2(2) . . ?
C14 Si2 In1 115.5(2) . . ?
C21 Si2 In1 111.43(19) . . ?
C15 Si2 In1 111.44(19) . . ?
C27 Si3 C34 108.1(3) . . ?
C27 Si3 C28 106.4(3) . . ?
C34 Si3 C28 105.6(3) . . ?
C27 Si3 In1 115.2(2) . . ?
C34 Si3 In1 112.16(19) . . ?
C28 Si3 In1 108.65(19) . . ?
C40 O1 C43 106.5(9) . . ?
C40 O1 Li1 125.0(7) . . ?
C43 O1 Li1 124.5(8) . . ?
Li1 O2 Li2 110.1(7) . 2_564 ?
Li1 O2 In2 115.5(10) . . ?
Li2 O2 In2 89.6(5) 2_564 . ?
Li2 O3 In2 130.3(7) . . ?
Li1 O4 Li2 94.0(11) 2_564 2_564 ?
Li1 O4 In2 130.9(7) 2_564 . ?
Li2 O4 In2 92.7(6) 2_564 . ?
C44 O5 C47 111.2(10) . . ?
C44 O5 Li1 128.6(11) . . ?
C47 O5 Li1 112.7(8) . . ?
C48 O6 C51 111.0(7) . . ?
C48 O6 Li2 115.1(9) . . ?
C51 O6 Li2 133.1(8) . . ?
C3 C2 C7 117.1(6) . . ?
C3 C2 Si1 122.1(5) . . ?
C7 C2 Si1 120.8(4) . . ?
C2 C3 C4 120.8(7) . . ?
C5 C4 C3 121.2(7) . . ?
C6 C5 C4 119.0(7) . . ?
C5 C6 C7 120.5(7) . . ?
C6 C7 C2 121.4(6) . . ?
C13 C8 C9 115.6(5) . . ?
C13 C8 Si1 121.4(5) . . ?
C9 C8 Si1 122.8(5) . . ?
C10 C9 C8 121.3(6) . . ?
C9 C10 C11 121.5(7) . . ?
C12 C11 C10 118.0(6) . . ?
C13 C12 C11 119.9(7) . . ?
C12 C13 C8 123.7(6) . . ?
C20 C15 C16 117.0(5) . . ?
C20 C15 Si2 123.5(5) . . ?
C16 C15 Si2 119.5(4) . . ?
C17 C16 C15 120.9(6) . . ?
C16 C17 C18 121.1(7) . . ?
C19 C18 C17 119.4(6) . . ?
C18 C19 C20 120.1(6) . . ?
C19 C20 C15 121.4(6) . . ?
C22 C21 C26 115.8(6) . . ?
C22 C21 Si2 123.1(5) . . ?
C26 C21 Si2 121.0(5) . . ?
C21 C22 C23 123.1(7) . . ?
C24 C23 C22 120.0(8) . . ?
C23 C24 C25 119.8(7) . . ?
C24 C25 C26 119.3(8) . . ?
C21 C26 C25 122.0(8) . . ?
C33 C28 C29 117.2(6) . . ?
C33 C28 Si3 123.4(4) . . ?
C29 C28 Si3 119.3(5) . . ?
C28 C29 C30 120.5(6) . . ?
C31 C30 C29 120.7(6) . . ?
C30 C31 C32 119.0(7) . . ?
C31 C32 C33 120.3(7) . . ?
C32 C33 C28 122.2(6) . . ?
C39 C34 C35 117.4(6) . . ?
C39 C34 Si3 121.8(5) . . ?
C35 C34 Si3 120.9(4) . . ?
C36 C35 C34 121.1(6) . . ?
C37 C36 C35 120.7(7) . . ?
C38 C37 C36 119.4(6) . . ?
C37 C38 C39 119.5(6) . . ?
C34 C39 C38 121.7(7) . . ?
O1 C40 C41 107.6(9) . . ?
C42 C41 C40 104.0(11) . . ?
C41 C42 C43 108.0(13) . . ?
O1 C43 C42 106.1(10) . . ?
O5 C44 C45 104.8(12) . . ?
C44 C45 C46 106.8(11) . . ?
C47 C46 C45 108.7(11) . . ?
C46 C47 O5 100.5(9) . . ?
O6 C48 C49 107.1(10) . . ?
C48 C49 C50 110.2(11) . . ?
C49 C50 C51 103.8(10) . . ?
O6 C51 C50 106.9(8) . . ?
O2 Li1 O4 122.9(10) . 2_564 ?
O2 Li1 O1 115.4(8) . . ?
O4 Li1 O1 111.9(11) 2_564 . ?
O2 Li1 O5 101.4(13) . . ?
O4 Li1 O5 100.6(9) 2_564 . ?
O1 Li1 O5 99.3(9) . . ?
O2 Li1 Li2 98.3(10) . . ?
O4 Li1 Li2 44.4(7) 2_564 . ?
O1 Li1 Li2 98.0(12) . . ?
O5 Li1 Li2 144.9(8) . . ?
O2 Li1 Li2 37.1(5) . 2_564 ?
O4 Li1 Li2 88.0(7) 2_564 2_564 ?
O1 Li1 Li2 150.5(9) . 2_564 ?
O5 Li1 Li2 98.0(9) . 2_564 ?
Li2 Li1 Li2 80.8(8) . 2_564 ?
O2 Li1 In2 34.9(5) . . ?
O4 Li1 In2 109.7(10) 2_564 . ?
O1 Li1 In2 98.2(8) . . ?
O5 Li1 In2 136.0(9) . . ?
Li2 Li1 In2 70.4(7) . . ?
Li2 Li1 In2 53.4(5) 2_564 . ?
O3 Li2 O4 116.2(9) . 2_564 ?
O3 Li2 O6 107.3(11) . . ?
O4 Li2 O6 121.1(9) 2_564 . ?
O3 Li2 O2 114.9(9) . 2_564 ?
O4 Li2 O2 91.4(9) 2_564 2_564 ?
O6 Li2 O2 104.6(9) . 2_564 ?
O3 Li2 Li1 74.7(7) . . ?
O4 Li2 Li1 41.6(5) 2_564 . ?
O6 Li2 Li1 138.2(10) . . ?
O2 Li2 Li1 112.2(10) 2_564 . ?
O3 Li2 In2 134.2(9) . 2_564 ?
O4 Li2 In2 45.6(5) 2_564 2_564 ?
O6 Li2 In2 117.5(8) . 2_564 ?
O2 Li2 In2 46.4(5) 2_564 2_564 ?
Li1 Li2 In2 77.9(6) . 2_564 ?
O3 Li2 Li1 82.6(7) . 2_564 ?
O4 Li2 Li1 101.2(10) 2_564 2_564 ?
O6 Li2 Li1 122.6(9) . 2_564 ?
O2 Li2 Li1 32.8(4) 2_564 2_564 ?
Li1 Li2 Li1 99.2(8) . 2_564 ?
In2 Li2 Li1 66.3(6) 2_564 2_564 ?
C63 C62 C61 119.9(19) . . ?
C63 C62 C61 36.9(12) . 2_575 ?
C61 C62 C61 90.1(13) . 2_575 ?
C63 C61 C62 120(2) 2_575 . ?
C63 C61 C62 37.2(10) 2_575 2_575 ?
C62 C61 C62 89.9(13) . 2_575 ?
C61 C63 C62 105.9(19) 2_575 . ?

loop_
_geom_bond_atom_site_label_1
_geom_bond_atom_site_label_2
_geom_bond_distance
_geom_bond_site_symmetry_2
_geom_bond_publ_flag
In1 Si2 2.5976(17) . ?
In1 Si3 2.600(2) . ?
In1 Si1 2.6014(18) . ?
In1 In2 2.7956(10) . ?
In2 O3 2.129(5) . ?
In2 O4 2.137(5) . ?
In2 O2 2.161(5) . ?
In2 Li2 2.99(2) 2_564 ?
In2 Li1 3.40(2) . ?
Si1 C1 1.899(7) . ?
Si1 C8 1.902(6) . ?
Si1 C2 1.920(6) . ?
Si2 C14 1.895(7) . ?
Si2 C21 1.914(6) . ?
Si2 C15 1.914(6) . ?
Si3 C27 1.898(6) . ?
Si3 C34 1.914(6) . ?
Si3 C28 1.924(6) . ?
O1 C40 1.409(10) . ?
O1 C43 1.440(14) . ?
O1 Li1 2.023(19) . ?
O2 Li1 1.861(17) . ?
O2 Li2 2.07(2) 2_564 ?
O3 Li2 1.87(2) . ?
O4 Li1 1.885(18) 2_564 ?
O4 Li2 1.985(19) 2_564 ?
O5 C44 1.403(13) . ?
O5 C47 1.486(14) . ?
O5 Li1 2.28(3) . ?
O6 C48 1.357(11) . ?
O6 C51 1.381(11) . ?
O6 Li2 2.03(2) . ?
C2 C3 1.381(8) . ?
C2 C7 1.413(9) . ?
C3 C4 1.395(11) . ?
C4 C5 1.387(12) . ?
C5 C6 1.360(10) . ?
C6 C7 1.394(9) . ?
C8 C13 1.397(9) . ?
C8 C9 1.416(9) . ?
C9 C10 1.377(9) . ?
C10 C11 1.399(10) . ?
C11 C12 1.394(10) . ?
C12 C13 1.373(9) . ?
C15 C20 1.409(8) . ?
C15 C16 1.412(8) . ?
C16 C17 1.380(9) . ?
C17 C18 1.386(10) . ?
C18 C19 1.381(10) . ?
C19 C20 1.395(9) . ?
C21 C22 1.383(9) . ?
C21 C26 1.405(9) . ?
C22 C23 1.403(10) . ?
C23 C24 1.362(11) . ?
C24 C25 1.394(12) . ?
C25 C26 1.410(11) . ?
C28 C33 1.388(9) . ?
C28 C29 1.397(8) . ?
C29 C30 1.415(9) . ?
C30 C31 1.372(10) . ?
C31 C32 1.386(10) . ?
C32 C33 1.386(9) . ?
C34 C39 1.379(8) . ?
C34 C35 1.395(9) . ?
C35 C36 1.388(10) . ?
C36 C37 1.379(10) . ?
C37 C38 1.375(10) . ?
C38 C39 1.413(9) . ?
C40 C41 1.477(16) . ?
C41 C42 1.371(17) . ?
C42 C43 1.441(18) . ?
C44 C45 1.445(17) . ?
C45 C46 1.473(17) . ?
C46 C47 1.416(16) . ?
C48 C49 1.395(15) . ?
C49 C50 1.419(15) . ?
C50 C51 1.462(13) . ?
Li1 O4 1.885(18) 2_564 ?
Li1 Li2 2.83(3) . ?
Li1 Li2 3.23(3) 2_564 ?
Li2 O4 1.985(19) 2_564 ?
Li2 O2 2.07(2) 2_564 ?
Li2 In2 2.99(2) 2_564 ?
Li2 Li1 3.23(3) 2_564 ?
C62 C63 1.28(2) . ?
C62 C61 1.36(2) . ?
C62 C61 2.03(2) 2_575 ?
C61 C63 1.27(2) 2_575 ?
C61 C62 2.03(2) 2_575 ?
C63 C61 1.27(2) 2_575 ?
